data_4074842
loop_
_publ_author_name
'Knijnenburg, Quinten'
'Smits, Jan M. M.'
'Budzelaar, Peter H. M.'

_publ_contact_author
;
        J.M.M. Smits
        Molecular Materials Department
        Institute for Molecules and Materials
        Radboud University Nijmegen
        Toernooiveld 1
        6525 ED  Nijmegen
        The Netherlands
;
_publ_section_title
;
 Reaction of the Diimine Pyridine Ligand with Aluminum Alkyls:&#x00A0; An
 Unexpectedly Complex Reaction
;
_journal_issue 4
_journal_name_full Organometallics
_journal_page_first 1036
_journal_paper_doi 10.1021/om050936m
_journal_volume 25
_journal_year 2006
_chemical_formula_sum 'C44 H69 Al N3'
_chemical_formula_weight 667.00
_chemical_name_systematic
;
 ?
;
_space_group_IT_number 14
_symmetry_cell_setting monoclinic
_symmetry_space_group_name_Hall '-P 2ybc'
_symmetry_space_group_name_H-M 'P 1 21/c 1'
_atom_sites_solution_hydrogens geom
_atom_sites_solution_primary direct
_atom_sites_solution_secondary difmap
_audit_creation_date 2005-10-21
_audit_creation_method 'SHELXL, adapted and expanded'
_cell_angle_alpha 90.00
_cell_angle_beta 94.088(10)
_cell_angle_gamma 90.00
_cell_formula_units_Z 4
_cell_length_a 13.1131(15)
_cell_length_b 14.230(2)
_cell_length_c 22.256(3)
_cell_measurement_reflns_used 51
_cell_measurement_temperature 208(2)
_cell_measurement_theta_max 20.000
_cell_measurement_theta_min 2.110
_cell_volume 4142.4(9)
_computing_data_collection
;
Nonius "Collect" program suite (Nonius, 1999)
;
_computing_data_reduction
;
Nonius "EvalCCD" program suite (Duisenberg, 1998)
;
_computing_molecular_graphics
;
PLATON (Spek, 2003)
;
_computing_structure_refinement 'SHELXL-97 (Sheldrick, 1997)'
_computing_structure_solution
;
DIRDIF (Beurskens et al., 1996),
PATTY (Beurskens et al., 1987)
;
_diffrn_ambient_temperature 208(2)
_diffrn_detector_area_resol_mean 18.4
_diffrn_measured_fraction_theta_full 0.946
_diffrn_measured_fraction_theta_max 0.946
_diffrn_measurement_device 'Nonius KappaCCD'
_diffrn_measurement_method 'area detector \f and \w scan'
_diffrn_radiation_monochromator graphite
_diffrn_radiation_source 'fine-focus sealed tube'
_diffrn_radiation_type MoK\a
_diffrn_radiation_wavelength 0.71073
_diffrn_reflns_av_R_equivalents 0.4445
_diffrn_reflns_av_sigmaI/netI 0.1863
_diffrn_reflns_limit_h_max 12
_diffrn_reflns_limit_h_min -12
_diffrn_reflns_limit_k_max 13
_diffrn_reflns_limit_k_min -13
_diffrn_reflns_limit_l_max 21
_diffrn_reflns_limit_l_min -21
_diffrn_reflns_number 40058
_diffrn_reflns_theta_full 20.00
_diffrn_reflns_theta_max 20.00
_diffrn_reflns_theta_min 2.11
_diffrn_standards_decay_% 0.000
_diffrn_standards_interval_time 0
_diffrn_standards_number 0
_exptl_absorpt_coefficient_mu 0.081
_exptl_absorpt_correction_T_max 1.000
_exptl_absorpt_correction_T_min 1.000
_exptl_absorpt_correction_type multi-scan
_exptl_absorpt_process_details 'SADABS multiscan (Sheldrick, 1996)'
_exptl_crystal_colour green
_exptl_crystal_density_diffrn 1.069
_exptl_crystal_density_method 'not measured'
_exptl_crystal_description 'rough platelet'
_exptl_crystal_F_000 1468
_exptl_crystal_size_max 0.21
_exptl_crystal_size_mid 0.18
_exptl_crystal_size_min 0.08
_refine_diff_density_max 0.431
_refine_diff_density_min -0.310
_refine_diff_density_rms 0.073
_refine_ls_extinction_method none
_refine_ls_goodness_of_fit_all 1.131
_refine_ls_goodness_of_fit_ref 1.131
_refine_ls_hydrogen_treatment mixed
_refine_ls_matrix_type full
_refine_ls_number_parameters 448
_refine_ls_number_reflns 3866
_refine_ls_number_restraints 0
_refine_ls_restrained_S_all 1.131
_refine_ls_R_factor_all 0.2387
_refine_ls_R_factor_gt 0.1456
_refine_ls_R_factor_obs 0.1456
_refine_ls_shift/esd_max 0.000
_refine_ls_shift/esd_mean 0.000
_refine_ls_shift/su_max 0.000
_refine_ls_shift/su_mean 0.000
_refine_ls_structure_factor_coef Fsqd
_refine_ls_weighting_details
;
w=1/[\s^2^(Fo^2^)+(0.0000P)^2^+45.9892P] where P=(Fo^2^+2Fc^2^)/3
;
_refine_ls_weighting_scheme calc
_refine_ls_wR_factor_all 0.2946
_refine_ls_wR_factor_gt 0.2523
_refine_ls_wR_factor_obs 0.2523
_refine_ls_wR_factor_ref 0.2946
_reflns_number_gt 2010
_reflns_number_observed 2010
_reflns_number_total 3866
_reflns_observed_criterion >2sigma(I)
_reflns_threshold_expression >2sigma(I)
_cod_data_source_file om050936msi20051031_103433.cif
_cod_data_source_block KWIN16
_cod_depositor_comments
;
The following automatic conversions were performed:
'_publ_contact_autor' tag replaced with '_publ_contact_author'.

Automatic conversion script
Id: cif_correct_tags 1440 2010-10-19 06:21:57Z saulius 

The following automatic conversions were performed:

'_geom_bond_publ_flag' value 'Y' changed to 'y' according to
/home/saulius/struct/CIF-dictionaries/cif_core.dic dictionary named
'cif_core.dic' version 2.4.1 from 2010-06-29 (52
times).

'_geom_angle_publ_flag' value 'Y' changed to 'y' according
to /home/saulius/struct/CIF-dictionaries/cif_core.dic dictionary
named 'cif_core.dic' version 2.4.1 from 2010-06-29 (80 times).

Automatic conversion script
Id: cif_fix_values 1715 2011-07-08 13:25:40Z adriana 
;
_cod_original_cell_volume 4142.5(10)
_cod_original_sg_symbol_H-M 'P 21/c'
_cod_database_code 4074842

loop_
_symmetry_equiv_pos_as_xyz
'x, y, z'
'-x, y+1/2, -z+1/2'
'-x, -y, -z'
'x, -y-1/2, z-1/2'

loop_
_atom_site_label
_atom_site_type_symbol
_atom_site_fract_x
_atom_site_fract_y
_atom_site_fract_z
_atom_site_U_iso_or_equiv
_atom_site_adp_type
_atom_site_occupancy
_atom_site_calc_flag
_atom_site_refinement_flags
Al1 Al 0.2338(3) 0.1615(3) 0.35023(18) 0.0264(11) Uani 1 d .
N1 N 0.1938(8) 0.0376(7) 0.3680(5) 0.029(3) Uani 1 d .
N2 N 0.3694(8) 0.0730(8) 0.3325(5) 0.031(3) Uani 1 d .
N3 N 0.0667(8) 0.1700(8) 0.3473(5) 0.030(3) Uani 1 d .
C1 C 0.4425(10) -0.0859(10) 0.3508(8) 0.062(5) Uani 1 d .
H1A H 0.5007 -0.0608 0.3315 0.093 Uiso 1 calc R
H1B H 0.4147 -0.1392 0.3279 0.093 Uiso 1 calc R
H1C H 0.4641 -0.1061 0.3914 0.093 Uiso 1 calc R
C2 C 0.3610(10) -0.0103(11) 0.3534(6) 0.031(4) Uani 1 d .
C3 C 0.2651(10) -0.0334(9) 0.3790(6) 0.025(3) Uani 1 d .
C4 C 0.2469(11) -0.1130(11) 0.4079(7) 0.046(4) Uani 1 d .
H4 H 0.2978 -0.1596 0.4110 0.056 Uiso 1 calc R
C5 C 0.1470(11) -0.1309(10) 0.4358(7) 0.047(4) Uani 1 d .
H5A H 0.1207 -0.1929 0.4234 0.057 Uiso 1 calc R
H5B H 0.1586 -0.1308 0.4798 0.057 Uiso 1 calc R
C6 C 0.0716(11) -0.0589(10) 0.4173(6) 0.038(4) Uani 1 d .
H6 H 0.0032 -0.0671 0.4265 0.046 Uiso 1 calc R
C7 C 0.0974(10) 0.0176(10) 0.3880(6) 0.031(4) Uani 1 d .
C8 C 0.0259(10) 0.0957(11) 0.3709(6) 0.035(4) Uani 1 d .
C9 C -0.0864(10) 0.0857(11) 0.3810(7) 0.060(5) Uani 1 d .
H9A H -0.0967 0.0967 0.4232 0.090 Uiso 1 calc R
H9B H -0.1091 0.0228 0.3700 0.090 Uiso 1 calc R
H9C H -0.1254 0.1312 0.3564 0.090 Uiso 1 calc R
C10 C 0.4562(10) 0.1027(10) 0.3014(7) 0.034(4) Uani 1 d .
C11 C 0.5410(11) 0.1399(9) 0.3339(7) 0.035(4) Uani 1 d .
C12 C 0.6210(12) 0.1741(11) 0.3006(9) 0.060(5) Uani 1 d .
H12 H 0.6792 0.2011 0.3209 0.072 Uiso 1 calc R
C13 C 0.6144(12) 0.1682(11) 0.2375(9) 0.055(5) Uani 1 d .
H13 H 0.6673 0.1917 0.2154 0.066 Uiso 1 calc R
C14 C 0.5303(13) 0.1280(10) 0.2087(8) 0.054(5) Uani 1 d .
H14 H 0.5270 0.1242 0.1664 0.065 Uiso 1 calc R
C15 C 0.4498(11) 0.0926(10) 0.2382(7) 0.036(4) Uani 1 d .
C16 C 0.5512(11) 0.1480(11) 0.4023(7) 0.050(4) Uani 1 d .
H16 H 0.4843 0.1338 0.4182 0.059 Uiso 1 calc R
C17 C 0.6312(13) 0.0757(13) 0.4284(8) 0.082(6) Uani 1 d .
H17A H 0.6939 0.0823 0.4081 0.124 Uiso 1 calc R
H17B H 0.6046 0.0126 0.4223 0.124 Uiso 1 calc R
H17C H 0.6452 0.0870 0.4712 0.124 Uiso 1 calc R
C18 C 0.5853(12) 0.2435(13) 0.4236(8) 0.077(6) Uani 1 d .
H18A H 0.6507 0.2581 0.4081 0.115 Uiso 1 calc R
H18B H 0.5921 0.2444 0.4673 0.115 Uiso 1 calc R
H18C H 0.5351 0.2899 0.4093 0.115 Uiso 1 calc R
C19 C 0.3600(11) 0.0439(11) 0.2047(7) 0.049(4) Uani 1 d .
H19 H 0.3029 0.0432 0.2315 0.059 Uiso 1 calc R
C20 C 0.3815(12) -0.0553(11) 0.1887(8) 0.067(5) Uani 1 d .
H20A H 0.3977 -0.0912 0.2251 0.101 Uiso 1 calc R
H20B H 0.4391 -0.0572 0.1636 0.101 Uiso 1 calc R
H20C H 0.3219 -0.0821 0.1667 0.101 Uiso 1 calc R
C21 C 0.3226(12) 0.0978(12) 0.1465(7) 0.067(5) Uani 1 d .
H21A H 0.3075 0.1624 0.1565 0.100 Uiso 1 calc R
H21B H 0.2613 0.0680 0.1284 0.100 Uiso 1 calc R
H21C H 0.3756 0.0965 0.1183 0.100 Uiso 1 calc R
C22 C -0.0002(9) 0.2429(10) 0.3215(7) 0.036(4) Uani 1 d .
C23 C -0.0309(10) 0.2352(12) 0.2588(7) 0.044(4) Uani 1 d .
C24 C -0.0919(10) 0.3112(12) 0.2358(8) 0.050(5) Uani 1 d .
H24 H -0.1183 0.3079 0.1955 0.060 Uiso 1 calc R
C25 C -0.1141(11) 0.3865(12) 0.2675(9) 0.060(5) Uani 1 d .
H25 H -0.1510 0.4366 0.2490 0.072 Uiso 1 calc R
C26 C -0.0822(11) 0.3905(12) 0.3285(8) 0.053(5) Uani 1 d .
H26 H -0.1001 0.4427 0.3514 0.063 Uiso 1 calc R
C27 C -0.0247(10) 0.3188(10) 0.3559(6) 0.033(4) Uani 1 d .
C28 C -0.0086(11) 0.1495(11) 0.2214(6) 0.043(4) Uani 1 d .
H28 H 0.0491 0.1159 0.2430 0.052 Uiso 1 calc R
C29 C 0.0256(13) 0.1761(13) 0.1602(7) 0.078(6) Uani 1 d .
H29A H -0.0331 0.1964 0.1345 0.117 Uiso 1 calc R
H29B H 0.0568 0.1221 0.1423 0.117 Uiso 1 calc R
H29C H 0.0749 0.2268 0.1646 0.117 Uiso 1 calc R
C30 C -0.0984(11) 0.0843(12) 0.2184(9) 0.080(6) Uani 1 d .
H30A H -0.0803 0.0260 0.1992 0.120 Uiso 1 calc R
H30B H -0.1554 0.1133 0.1952 0.120 Uiso 1 calc R
H30C H -0.1176 0.0712 0.2589 0.120 Uiso 1 calc R
C31 C 0.0109(11) 0.3304(11) 0.4232(7) 0.054(5) Uani 1 d .
H31 H 0.0536 0.2753 0.4352 0.064 Uiso 1 calc R
C32 C 0.0750(12) 0.4173(11) 0.4362(7) 0.060(5) Uani 1 d .
H32A H 0.0331 0.4729 0.4287 0.090 Uiso 1 calc R
H32B H 0.1313 0.4182 0.4102 0.090 Uiso 1 calc R
H32C H 0.1017 0.4168 0.4779 0.090 Uiso 1 calc R
C33 C -0.0817(13) 0.3292(12) 0.4607(7) 0.076(6) Uani 1 d .
H33A H -0.1271 0.3805 0.4484 0.114 Uiso 1 calc R
H33B H -0.0594 0.3362 0.5030 0.114 Uiso 1 calc R
H33C H -0.1177 0.2700 0.4547 0.114 Uiso 1 calc R
C41 C 0.2832(10) 0.2227(9) 0.4260(5) 0.029(4) Uani 1 d .
H41A H 0.3507 0.2489 0.4198 0.035 Uiso 1 calc R
H41B H 0.2377 0.2760 0.4320 0.035 Uiso 1 calc R
C42 C 0.2934(13) 0.1665(11) 0.4864(7) 0.056(5) Uani 1 d .
H42 H 0.3204 0.1036 0.4773 0.068 Uiso 1 calc R
C43 C 0.3686(14) 0.2118(13) 0.5338(7) 0.082(6) Uani 1 d .
H43A H 0.3465 0.2753 0.5420 0.123 Uiso 1 calc R
H43B H 0.4363 0.2135 0.5188 0.123 Uiso 1 calc R
H43C H 0.3707 0.1751 0.5706 0.123 Uiso 1 calc R
C44 C 0.1927(12) 0.1520(13) 0.5149(7) 0.070(5) Uani 1 d .
H44A H 0.2030 0.1093 0.5488 0.105 Uiso 1 calc R
H44B H 0.1428 0.1256 0.4854 0.105 Uiso 1 calc R
H44C H 0.1680 0.2119 0.5289 0.105 Uiso 1 calc R
C51 C 0.2449(10) 0.2387(9) 0.2764(6) 0.037(4) Uani 1 d .
H51A H 0.3016 0.2114 0.2560 0.044 Uiso 1 calc R
H51B H 0.1829 0.2252 0.2507 0.044 Uiso 1 calc R
C52 C 0.258(2) 0.3362(14) 0.2734(8) 0.138(11) Uani 1 d .
H52 H 0.1908 0.3584 0.2847 0.166 Uiso 1 calc R
C53 C 0.3223(16) 0.3890(14) 0.3117(8) 0.109(9) Uani 1 d .
H53A H 0.3196 0.3658 0.3525 0.164 Uiso 1 calc R
H53B H 0.3007 0.4542 0.3099 0.164 Uiso 1 calc R
H53C H 0.3918 0.3842 0.2996 0.164 Uiso 1 calc R
C54 C 0.259(2) 0.3768(13) 0.2077(8) 0.160(13) Uani 1 d .
H54A H 0.3210 0.3566 0.1899 0.240 Uiso 1 calc R
H54B H 0.2574 0.4449 0.2092 0.240 Uiso 1 calc R
H54C H 0.2000 0.3539 0.1835 0.240 Uiso 1 calc R
C61 C 0.7029(11) 0.1018(13) 0.0681(7) 0.070(6) Uani 1 d .
H61A H 0.6735 0.1643 0.0642 0.105 Uiso 1 calc R
H61B H 0.7756 0.1050 0.0630 0.105 Uiso 1 calc R
H61C H 0.6921 0.0770 0.1078 0.105 Uiso 1 calc R
C62 C 0.6466(11) 0.0313(14) 0.0155(9) 0.095(8) Uani 1 d .
H62A H 0.6571 0.0559 -0.0247 0.114 Uiso 1 calc R
H62B H 0.6765 -0.0318 0.0189 0.114 Uiso 1 calc R
C63 C 0.5339(14) 0.0268(12) 0.0247(7) 0.074(6) Uani 1 d .
H63A H 0.5080 0.0912 0.0270 0.088 Uiso 1 calc R
H63B H 0.5253 -0.0032 0.0636 0.088 Uiso 1 calc R

loop_
_atom_site_aniso_label
_atom_site_aniso_U_11
_atom_site_aniso_U_22
_atom_site_aniso_U_33
_atom_site_aniso_U_23
_atom_site_aniso_U_13
_atom_site_aniso_U_12
Al1 0.023(2) 0.025(3) 0.031(3) 0.003(2) 0.0003(19) -0.006(2)
N1 0.034(8) 0.013(7) 0.041(8) -0.003(6) 0.003(6) -0.011(6)
N2 0.038(8) 0.021(8) 0.032(8) 0.016(6) -0.007(6) -0.001(6)
N3 0.037(7) 0.014(7) 0.040(8) 0.000(6) 0.007(6) -0.002(6)
C1 0.040(10) 0.047(11) 0.102(15) 0.020(11) 0.019(10) 0.002(9)
C2 0.025(9) 0.046(11) 0.022(9) 0.008(8) -0.002(7) 0.012(8)
C3 0.034(9) 0.014(9) 0.026(9) 0.001(7) -0.009(7) -0.001(8)
C4 0.051(11) 0.037(11) 0.048(11) 0.012(9) -0.019(9) -0.005(8)
C5 0.066(12) 0.035(11) 0.042(11) 0.000(8) 0.009(9) -0.016(9)
C6 0.035(9) 0.028(10) 0.052(11) 0.003(9) 0.008(8) -0.002(8)
C7 0.034(10) 0.031(10) 0.029(9) 0.002(8) 0.005(7) -0.022(8)
C8 0.029(9) 0.051(12) 0.023(9) -0.019(9) -0.012(7) 0.010(9)
C9 0.023(10) 0.070(13) 0.089(14) -0.009(11) 0.011(9) -0.008(8)
C10 0.019(10) 0.033(10) 0.052(13) 0.011(9) 0.011(9) 0.008(7)
C11 0.025(9) 0.026(9) 0.055(12) -0.004(8) 0.006(9) 0.006(7)
C12 0.045(12) 0.048(12) 0.088(16) 0.000(12) 0.011(11) 0.018(9)
C13 0.041(12) 0.031(10) 0.095(17) 0.003(11) 0.022(11) -0.009(9)
C14 0.049(12) 0.046(11) 0.072(13) 0.001(10) 0.023(11) 0.014(9)
C15 0.036(10) 0.031(10) 0.045(12) 0.004(9) 0.032(9) 0.018(8)
C16 0.040(10) 0.048(12) 0.060(13) -0.012(10) -0.003(8) -0.002(9)
C17 0.064(13) 0.089(16) 0.091(16) 0.011(13) -0.016(11) -0.004(11)
C18 0.061(12) 0.091(16) 0.076(14) -0.013(12) -0.006(10) -0.028(11)
C19 0.039(10) 0.061(13) 0.047(11) 0.005(10) 0.003(8) 0.014(9)
C20 0.069(13) 0.044(12) 0.088(15) -0.011(11) 0.003(10) 0.012(9)
C21 0.078(13) 0.082(14) 0.041(11) 0.002(11) 0.018(10) 0.022(11)
C22 0.013(8) 0.025(10) 0.069(13) 0.008(10) 0.008(8) 0.003(7)
C23 0.025(9) 0.078(14) 0.027(11) 0.015(10) -0.012(7) -0.009(9)
C24 0.030(10) 0.061(13) 0.057(12) 0.011(11) -0.008(8) 0.024(9)
C25 0.043(11) 0.054(13) 0.081(16) -0.008(12) -0.002(10) 0.027(9)
C26 0.045(11) 0.055(12) 0.058(13) -0.014(11) 0.006(9) 0.008(9)
C27 0.032(9) 0.031(10) 0.035(11) 0.011(9) 0.000(7) 0.006(8)
C28 0.041(10) 0.060(12) 0.029(10) -0.012(9) 0.007(8) 0.007(9)
C29 0.093(15) 0.083(15) 0.057(13) -0.019(11) 0.002(11) 0.032(12)
C30 0.037(11) 0.064(13) 0.137(19) -0.045(13) 0.000(11) 0.009(10)
C31 0.062(11) 0.040(11) 0.060(13) -0.007(10) 0.015(10) 0.019(9)
C32 0.070(12) 0.047(12) 0.063(13) -0.018(10) -0.005(10) 0.006(9)
C33 0.108(16) 0.072(14) 0.052(12) -0.023(11) 0.028(11) -0.006(12)
C41 0.035(9) 0.028(9) 0.022(9) 0.002(7) -0.003(7) -0.006(7)
C42 0.091(14) 0.042(11) 0.037(11) -0.018(9) 0.019(10) 0.001(10)
C43 0.109(16) 0.090(15) 0.045(12) -0.009(11) -0.019(11) -0.020(12)
C44 0.076(13) 0.089(15) 0.044(11) 0.006(11) 0.000(10) 0.005(11)
C51 0.036(9) 0.034(10) 0.040(10) 0.014(8) 0.004(7) 0.002(7)
C52 0.31(4) 0.057(16) 0.050(14) 0.006(12) 0.004(18) -0.09(2)
C53 0.15(2) 0.095(17) 0.075(15) 0.055(14) -0.055(14) -0.083(15)
C54 0.39(4) 0.043(14) 0.055(15) 0.033(11) 0.07(2) -0.052(19)
C61 0.033(10) 0.115(17) 0.064(13) 0.044(12) 0.011(9) 0.007(10)
C62 0.014(11) 0.126(19) 0.14(2) 0.045(16) -0.010(11) 0.006(10)
C63 0.115(18) 0.039(12) 0.066(15) 0.015(10) 0.007(11) -0.009(10)

loop_
_atom_type_symbol
_atom_type_description
_atom_type_scat_dispersion_real
_atom_type_scat_dispersion_imag
_atom_type_scat_source
C C 0.0033 0.0016 'International Tables Vol C Tables 4.2.6.8 and 6.1.1.4'
H H 0.0000 0.0000 'International Tables Vol C Tables 4.2.6.8 and 6.1.1.4'
N N 0.0061 0.0033 'International Tables Vol C Tables 4.2.6.8 and 6.1.1.4'
Al Al 0.0645 0.0514 'International Tables Vol C Tables 4.2.6.8 and 6.1.1.4'

loop_
_geom_angle_atom_site_label_1
_geom_angle_atom_site_label_2
_geom_angle_atom_site_label_3
_geom_angle
_geom_angle_site_symmetry_3
_geom_angle_publ_flag
N1 Al1 C41 108.3(5) . y
N1 Al1 C51 136.5(6) . y
C41 Al1 C51 115.1(6) . y
N1 Al1 N3 76.5(5) . y
C41 Al1 N3 105.6(5) . y
C51 Al1 N3 94.4(5) . y
N1 Al1 N2 75.4(5) . y
C41 Al1 N2 100.6(5) . y
C51 Al1 N2 93.4(5) . y
N3 Al1 N2 146.3(4) . y
C3 N1 C7 114.2(11) . y
C3 N1 Al1 121.5(9) . y
C7 N1 Al1 121.8(9) . y
C2 N2 C10 122.6(11) . y
C2 N2 Al1 111.5(9) . y
C10 N2 Al1 125.9(8) . y
C8 N3 C22 118.8(11) . y
C8 N3 Al1 112.3(9) . y
C22 N3 Al1 128.9(9) . y
N2 C2 C3 116.8(12) . y
N2 C2 C1 124.2(12) . y
C3 C2 C1 119.0(13) . y
C4 C3 N1 124.2(13) . y
C4 C3 C2 124.8(13) . y
N1 C3 C2 111.0(12) . y
C3 C4 C5 122.2(14) . y
C6 C5 C4 110.8(12) . y
C7 C6 C5 121.5(13) . y
C6 C7 N1 126.3(13) . y
C6 C7 C8 124.2(13) . y
N1 C7 C8 109.5(12) . y
N3 C8 C7 115.9(12) . y
N3 C8 C9 124.4(13) . y
C7 C8 C9 119.7(14) . y
C11 C10 C15 123.2(13) . y
C11 C10 N2 119.7(14) . y
C15 C10 N2 117.2(13) . y
C10 C11 C12 117.1(15) . y
C10 C11 C16 124.1(14) . y
C12 C11 C16 118.8(14) . y
C13 C12 C11 120.6(16) . y
C14 C13 C12 119.1(16) . y
C13 C14 C15 123.5(17) . y
C14 C15 C10 116.4(15) . y
C14 C15 C19 121.8(16) . y
C10 C15 C19 121.7(13) . y
C18 C16 C11 112.8(14) . y
C18 C16 C17 107.7(13) . y
C11 C16 C17 109.5(13) . y
C20 C19 C15 113.4(12) . y
C20 C19 C21 108.8(14) . y
C15 C19 C21 111.8(14) . y
C27 C22 C23 122.9(13) . y
C27 C22 N3 120.0(14) . y
C23 C22 N3 116.9(13) . y
C24 C23 C22 114.0(15) . y
C24 C23 C28 122.7(14) . y
C22 C23 C28 123.1(14) . y
C25 C24 C23 124.3(16) . y
C24 C25 C26 119.3(16) . y
C27 C26 C25 121.0(15) . y
C22 C27 C26 118.4(14) . y
C22 C27 C31 123.9(13) . y
C26 C27 C31 117.7(14) . y
C30 C28 C29 113.4(14) . y
C30 C28 C23 110.0(11) . y
C29 C28 C23 112.0(13) . y
C32 C31 C33 111.1(13) . y
C32 C31 C27 113.4(13) . y
C33 C31 C27 109.5(13) . y
C42 C41 Al1 121.0(9) . y
C44 C42 C43 107.7(13) . y
C44 C42 C41 114.0(13) . y
C43 C42 C41 112.9(13) . y
C52 C51 Al1 127.1(12) . y
C53 C52 C51 126(2) . y
C53 C52 C54 109.3(17) . y
C51 C52 C54 114.7(16) . y
C63 C62 C61 108.6(15) . y
C62 C63 C63 116(2) 3_655 y

loop_
_geom_bond_atom_site_label_1
_geom_bond_atom_site_label_2
_geom_bond_distance
_geom_bond_site_symmetry_2
_geom_bond_publ_flag
Al1 N1 1.889(10) . y
Al1 C41 1.966(12) . y
Al1 C51 1.990(13) . y
Al1 N3 2.190(11) . y
Al1 N2 2.237(11) . y
N1 C3 1.387(15) . y
N1 C7 1.399(16) . y
N2 C2 1.281(16) . y
N2 C10 1.437(16) . y
N3 C8 1.313(17) . y
N3 C22 1.450(16) . y
C1 C2 1.521(18) . y
C2 C3 1.454(18) . y
C3 C4 1.333(18) . y
C4 C5 1.512(19) . y
C5 C6 1.463(18) . y
C6 C7 1.326(17) . y
C7 C8 1.486(19) . y
C8 C9 1.511(18) . y
C10 C11 1.386(18) . y
C10 C15 1.411(19) . y
C11 C12 1.41(2) . y
C11 C16 1.524(19) . y
C12 C13 1.40(2) . y
C13 C14 1.36(2) . y
C14 C15 1.378(19) . y
C15 C19 1.52(2) . y
C16 C18 1.50(2) . y
C16 C17 1.55(2) . y
C19 C20 1.49(2) . y
C19 C21 1.55(2) . y
C22 C27 1.376(18) . y
C22 C23 1.427(19) . y
C23 C24 1.42(2) . y
C23 C28 1.52(2) . y
C24 C25 1.33(2) . y
C25 C26 1.39(2) . y
C26 C27 1.384(19) . y
C27 C31 1.546(19) . y
C28 C30 1.498(19) . y
C28 C29 1.51(2) . y
C31 C32 1.51(2) . y
C31 C33 1.52(2) . y
C41 C42 1.561(18) . y
C42 C44 1.52(2) . y
C42 C43 1.53(2) . y
C51 C52 1.40(2) . y
C52 C53 1.37(2) . y
C52 C54 1.57(2) . y
C61 C62 1.67(2) . y
C62 C63 1.51(2) . y
C63 C63 1.56(3) 3_655 y
